data_4027791
loop_
_publ_author_name
'Ingrid-Suzy Tamgho'
'James T. Engle'
'Christopher J. Ziegler'

_publ_section_title
;
 Phthalocrowns: Isoindoline-Crown Ether Macrocycles
;
_journal_name_full 'Journal of Organic Chemistry'
_journal_page_first 11372
_journal_page_last 11376
_journal_paper_doi 10.1021/jo302227z
_journal_volume 77
_journal_year 2012
_chemical_formula_sum 'C14 H19 N3 O3'
_chemical_formula_weight 277.32
_chemical_name_systematic
; 
 ? 
;
_space_group_IT_number 14
_symmetry_cell_setting monoclinic
_symmetry_space_group_name_Hall '-P 2yn'
_symmetry_space_group_name_H-M 'P 1 21/n 1'
_atom_sites_solution_hydrogens geom
_atom_sites_solution_primary direct
_atom_sites_solution_secondary difmap
_audit_creation_method SHELXL-97
_cell_angle_alpha 90.00
_cell_angle_beta 95.244(8)
_cell_angle_gamma 90.00
_cell_formula_units_Z 4
_cell_length_a 10.461(5)
_cell_length_b 8.172(4)
_cell_length_c 16.100(7)
_cell_measurement_reflns_used 2992
_cell_measurement_temperature 100(2)
_cell_measurement_theta_max 28.21
_cell_measurement_theta_min 2.23
_cell_volume 1370.6(11)
_computing_cell_refinement 'Bruker SMART'
_computing_data_collection 'Bruker SMART'
_computing_data_reduction 'Bruker SAINT'
_computing_molecular_graphics 'Bruker SHELXTL'
_computing_publication_material 'Bruker SHELXTL'
_computing_structure_refinement 'SHELXL-97 (Sheldrick, 1997)'
_computing_structure_solution 'SHELXS-97 (Sheldrick, 1990)'
_diffrn_ambient_temperature 100(2)
_diffrn_measured_fraction_theta_full 0.962
_diffrn_measured_fraction_theta_max 0.962
_diffrn_measurement_device_type 'CCD area detector'
_diffrn_measurement_method 'phi and omega scans'
_diffrn_radiation_monochromator graphite
_diffrn_radiation_source 'fine-focus sealed tube'
_diffrn_radiation_type MoK\a
_diffrn_radiation_wavelength 0.71073
_diffrn_reflns_av_R_equivalents 0.0343
_diffrn_reflns_av_sigmaI/netI 0.0361
_diffrn_reflns_limit_h_max 13
_diffrn_reflns_limit_h_min -13
_diffrn_reflns_limit_k_max 10
_diffrn_reflns_limit_k_min -10
_diffrn_reflns_limit_l_max 15
_diffrn_reflns_limit_l_min -20
_diffrn_reflns_number 9274
_diffrn_reflns_theta_full 26.99
_diffrn_reflns_theta_max 26.99
_diffrn_reflns_theta_min 2.23
_exptl_absorpt_coefficient_mu 0.096
_exptl_absorpt_correction_T_max 0.9886
_exptl_absorpt_correction_T_min 0.9745
_exptl_absorpt_correction_type multi-scan
_exptl_absorpt_process_details 'SADABS; Sheldrick, 2004 [Sheldrick, G. M. (2004)]'
_exptl_crystal_colour colorless
_exptl_crystal_density_diffrn 1.344
_exptl_crystal_description Needle
_exptl_crystal_F_000 592
_exptl_crystal_size_max 0.27
_exptl_crystal_size_mid 0.12
_exptl_crystal_size_min 0.12
_refine_diff_density_max 0.252
_refine_diff_density_min -0.175
_refine_diff_density_rms 0.049
_refine_ls_extinction_method none
_refine_ls_goodness_of_fit_ref 1.063
_refine_ls_hydrogen_treatment mixed
_refine_ls_matrix_type full
_refine_ls_number_parameters 257
_refine_ls_number_reflns 2873
_refine_ls_number_restraints 0
_refine_ls_restrained_S_all 1.063
_refine_ls_R_factor_all 0.0597
_refine_ls_R_factor_gt 0.0484
_refine_ls_shift/su_max 0.000
_refine_ls_shift/su_mean 0.000
_refine_ls_structure_factor_coef Fsqd
_refine_ls_weighting_details 'calc w=1/[\s^2^(Fo^2^)+(0.0680P)^2^+0.2872P] where P=(Fo^2^+2Fc^2^)/3'
_refine_ls_weighting_scheme calc
_refine_ls_wR_factor_gt 0.1205
_refine_ls_wR_factor_ref 0.1275
_reflns_number_gt 2386
_reflns_number_total 2873
_reflns_threshold_expression >2sigma(I)
_cod_data_source_file jo302227z_si_002.cif
_cod_data_source_block 3_monoclinic
_cod_original_cell_volume 1370.7(10)
_cod_database_code 4027791

loop_
_symmetry_equiv_pos_as_xyz
'x, y, z'
'-x+1/2, y+1/2, -z+1/2'
'-x, -y, -z'
'x-1/2, -y-1/2, z-1/2'

loop_
_atom_site_label
_atom_site_type_symbol
_atom_site_fract_x
_atom_site_fract_y
_atom_site_fract_z
_atom_site_U_iso_or_equiv
_atom_site_adp_type
_atom_site_occupancy
_atom_site_symmetry_multiplicity
_atom_site_calc_flag
C1 C 0.61564(15) 0.75153(18) 0.26443(10) 0.0206(3) Uani 1 1 d
C2 C 0.48871(15) 0.67309(18) 0.27134(11) 0.0210(4) Uani 1 1 d
C3 C 0.43746(16) 0.6028(2) 0.33963(11) 0.0242(4) Uani 1 1 d
C4 C 0.31492(16) 0.5344(2) 0.32660(11) 0.0259(4) Uani 1 1 d
C5 C 0.24612(16) 0.5384(2) 0.24789(11) 0.0258(4) Uani 1 1 d
C6 C 0.29795(15) 0.60900(19) 0.17989(11) 0.0232(4) Uani 1 1 d
C7 C 0.42068(15) 0.67537(18) 0.19301(11) 0.0205(4) Uani 1 1 d
C8 C 0.50424(15) 0.74949(18) 0.13304(11) 0.0205(3) Uani 1 1 d
C9 C 0.57164(16) 0.8165(2) 0.00033(12) 0.0250(4) Uani 1 1 d
C10 C 0.65284(17) 0.6752(2) -0.02831(11) 0.0254(4) Uani 1 1 d
C11 C 0.86765(16) 0.6971(2) 0.03537(12) 0.0278(4) Uani 1 1 d
C12 C 0.93960(17) 0.6782(2) 0.11968(12) 0.0281(4) Uani 1 1 d
C13 C 0.91754(16) 0.7602(2) 0.26178(12) 0.0259(4) Uani 1 1 d
C14 C 0.82390(16) 0.8535(2) 0.31171(12) 0.0256(4) Uani 1 1 d
H3 H 0.4870(17) 0.599(2) 0.3920(12) 0.022(5) Uiso 1 1 d
H4 H 0.2789(17) 0.480(2) 0.3731(12) 0.027(5) Uiso 1 1 d
H5 H 0.1610(18) 0.487(2) 0.2401(11) 0.026(5) Uiso 1 1 d
H6 H 0.2514(17) 0.609(2) 0.1245(12) 0.022(5) Uiso 1 1 d
H9A H 0.5264(17) 0.868(2) -0.0504(12) 0.023(5) Uiso 1 1 d
H10A H 0.5940(17) 0.584(2) -0.0457(11) 0.021(4) Uiso 1 1 d
H11A H 0.9162(17) 0.644(2) -0.0065(12) 0.026(5) Uiso 1 1 d
H12A H 0.9417(18) 0.561(3) 0.1373(12) 0.034(5) Uiso 1 1 d
H13A H 0.9207(17) 0.642(2) 0.2789(11) 0.023(5) Uiso 1 1 d
H14A H 0.8644(18) 0.880(2) 0.3688(13) 0.029(5) Uiso 1 1 d
H9B H 0.6304(17) 0.902(2) 0.0287(11) 0.023(5) Uiso 1 1 d
H10B H 0.6964(18) 0.708(2) -0.0782(12) 0.024(5) Uiso 1 1 d
H11B H 0.8596(17) 0.817(2) 0.0246(12) 0.025(5) Uiso 1 1 d
H12B H 1.027(2) 0.716(2) 0.1204(13) 0.029(5) Uiso 1 1 d
H13B H 1.0070(19) 0.807(2) 0.2724(12) 0.026(5) Uiso 1 1 d
H14B H 0.8020(16) 0.958(2) 0.2834(11) 0.023(5) Uiso 1 1 d
H1N H 0.690(2) 0.814(3) 0.1605(13) 0.035(6) Uiso 1 1 d
H1O H 0.786(2) 0.701(3) 0.5105(15) 0.046(7) Uiso 1 1 d
H2O H 0.698(3) 0.699(3) 0.438(2) 0.069(8) Uiso 1 1 d
N1 N 0.70408(13) 0.76558(16) 0.32400(9) 0.0229(3) Uani 1 1 d
N2 N 0.61500(13) 0.80278(16) 0.18133(9) 0.0209(3) Uani 1 1 d
N3 N 0.47626(13) 0.75593(17) 0.05429(9) 0.0228(3) Uani 1 1 d
O1 O 0.74491(11) 0.62012(14) 0.03660(8) 0.0260(3) Uani 1 1 d
O2 O 0.87364(11) 0.77602(15) 0.17580(8) 0.0266(3) Uani 1 1 d
O3 O 0.70737(14) 0.67042(18) 0.49469(9) 0.0360(3) Uani 1 1 d

loop_
_atom_site_aniso_label
_atom_site_aniso_U_11
_atom_site_aniso_U_22
_atom_site_aniso_U_33
_atom_site_aniso_U_23
_atom_site_aniso_U_13
_atom_site_aniso_U_12
C1 0.0222(8) 0.0201(7) 0.0199(9) -0.0010(6) 0.0040(6) 0.0020(6)
C2 0.0198(8) 0.0194(7) 0.0240(9) -0.0022(6) 0.0029(6) 0.0028(6)
C3 0.0243(8) 0.0262(8) 0.0223(9) -0.0015(7) 0.0025(7) 0.0029(6)
C4 0.0266(9) 0.0255(8) 0.0266(10) 0.0023(7) 0.0086(7) 0.0015(7)
C5 0.0186(8) 0.0263(8) 0.0326(10) 0.0002(7) 0.0036(7) -0.0004(6)
C6 0.0194(8) 0.0246(8) 0.0255(10) -0.0004(7) 0.0011(7) 0.0028(6)
C7 0.0195(8) 0.0201(7) 0.0225(9) -0.0004(6) 0.0043(6) 0.0034(6)
C8 0.0177(7) 0.0199(7) 0.0239(9) -0.0009(6) 0.0012(6) 0.0024(6)
C9 0.0243(8) 0.0280(8) 0.0223(9) 0.0031(7) 0.0012(7) -0.0014(7)
C10 0.0261(9) 0.0321(9) 0.0184(9) -0.0007(7) 0.0043(7) -0.0016(7)
C11 0.0216(8) 0.0329(9) 0.0297(11) -0.0001(8) 0.0063(7) 0.0013(7)
C12 0.0192(8) 0.0328(9) 0.0326(11) 0.0004(8) 0.0044(7) 0.0027(7)
C13 0.0205(8) 0.0289(8) 0.0277(10) 0.0029(7) -0.0012(7) -0.0021(7)
C14 0.0237(9) 0.0274(8) 0.0252(10) 0.0000(7) -0.0016(7) -0.0033(7)
N1 0.0223(7) 0.0251(7) 0.0210(8) -0.0020(6) 0.0010(6) -0.0004(5)
N2 0.0169(7) 0.0255(7) 0.0201(8) -0.0003(5) 0.0003(6) -0.0009(5)
N3 0.0210(7) 0.0263(7) 0.0210(8) 0.0013(6) 0.0021(6) 0.0018(5)
O1 0.0232(6) 0.0284(6) 0.0266(7) 0.0032(5) 0.0033(5) 0.0001(5)
O2 0.0206(6) 0.0341(6) 0.0248(7) 0.0004(5) 0.0012(5) 0.0030(5)
O3 0.0278(7) 0.0524(9) 0.0269(8) 0.0083(6) -0.0021(6) -0.0090(6)

loop_
_atom_type_symbol
_atom_type_description
_atom_type_scat_dispersion_real
_atom_type_scat_dispersion_imag
_atom_type_scat_source
C C 0.0033 0.0016 'International Tables Vol C Tables 4.2.6.8 and 6.1.1.4'
H H 0.0000 0.0000 'International Tables Vol C Tables 4.2.6.8 and 6.1.1.4'
N N 0.0061 0.0033 'International Tables Vol C Tables 4.2.6.8 and 6.1.1.4'
O O 0.0106 0.0060 'International Tables Vol C Tables 4.2.6.8 and 6.1.1.4'

loop_
_geom_angle_atom_site_label_1
_geom_angle_atom_site_label_2
_geom_angle_atom_site_label_3
_geom_angle
N1 C1 N2 129.11(15)
N1 C1 C2 125.00(16)
N2 C1 C2 105.89(14)
C7 C2 C3 121.35(15)
C7 C2 C1 108.22(14)
C3 C2 C1 130.41(16)
C2 C3 C4 117.48(17)
C3 C4 C5 121.05(16)
C6 C5 C4 121.15(16)
C5 C6 C7 117.56(16)
C2 C7 C6 121.40(15)
C2 C7 C8 108.15(14)
C6 C7 C8 130.39(16)
N3 C8 N2 129.80(15)
N3 C8 C7 124.48(15)
N2 C8 C7 105.71(15)
N3 C9 C10 110.48(14)
O1 C10 C9 111.92(14)
O1 C11 C12 108.59(14)
O2 C12 C11 106.45(14)
O2 C13 C14 107.51(14)
N1 C14 C13 114.94(14)
C1 N1 C14 120.69(15)
C1 N2 C8 111.57(14)
C8 N3 C9 119.70(14)
C10 O1 C11 113.40(13)
C13 O2 C12 115.59(13)

loop_
_geom_bond_atom_site_label_1
_geom_bond_atom_site_label_2
_geom_bond_distance
C1 N1 1.275(2)
C1 N2 1.401(2)
C1 C2 1.488(2)
C2 C7 1.390(2)
C2 C3 1.391(2)
C3 C4 1.397(2)
C4 C5 1.399(2)
C5 C6 1.391(2)
C6 C7 1.392(2)
C7 C8 1.489(2)
C8 N3 1.276(2)
C8 N2 1.404(2)
C9 N3 1.468(2)
C9 C10 1.530(2)
C10 O1 1.428(2)
C11 O1 1.432(2)
C11 C12 1.499(3)
C12 O2 1.430(2)
C13 O2 1.424(2)
C13 C14 1.527(3)
C14 N1 1.474(2)

loop_
_cod_related_entry_id
_cod_related_entry_database
_cod_related_entry_code
1 ChemSpider 30659584
